data_1568079
loop_
_publ_author_name
'Turley, Andrew T.'
'Hanson-Heine, Magnus W D'
'Argent, Stephen P.'
'Hu, Yaoyang'
'Jones, Thomas A.'
'Fay, Michael'
'Woodward, Simon'

_publ_section_title
;
 Catalysis enabled synthesis, structures, and reactivities of fluorinated
 S<sub>8</sub>-corona[<i>n</i>]arenes (<i>n</i> = 8-12).
;
_journal_issue 1
_journal_name_full 'Chemical science'
_journal_page_first 70
_journal_page_last 77
_journal_paper_doi 10.1039/d2sc05348a
_journal_volume 14
_journal_year 2022
_chemical_formula_moiety 'C48 H16 F16 S8, 4(C5 H5 N)'
_chemical_formula_sum 'C68 H36 F16 N4 S8'
_chemical_formula_weight 1469.49
_space_group_crystal_system monoclinic
_space_group_IT_number 14
_space_group_name_Hall '-P 2ybc'
_space_group_name_H-M_alt 'P 1 21/c 1'
_atom_sites_solution_hydrogens geom
_atom_sites_solution_primary dual
_atom_sites_solution_secondary difmap
_audit_creation_date 2022-05-25
_audit_creation_method
;
Olex2 1.5
(compiled 2022.04.07 svn.rca3783a0 for OlexSys, GUI svn.r6498)
;
_audit_update_record
;
2022-05-26 deposited with the CCDC.	2022-11-28 downloaded from the CCDC.
;
_cell_angle_alpha 90.0
_cell_angle_beta 95.0947(16)
_cell_angle_gamma 90.0
_cell_formula_units_Z 2
_cell_length_a 5.89701(12)
_cell_length_b 32.2682(3)
_cell_length_c 16.4767(3)
_cell_measurement_reflns_used 14876
_cell_measurement_temperature 100(2)
_cell_measurement_theta_max 33.92536400161465
_cell_measurement_theta_min 1.2171085816981666
_cell_volume 3122.90(9)
_computing_data_collection 'GDA - generic data acquisition software'
_computing_data_reduction
;
aimless (Evans, P. R. and Murshudov, G. N., 2013)
ccp4 (Winn, M. D. et al., 2011)
DIALS 3.dev (Winter, G. et al., 2018)
pointless (Evans, P., 2006)
XIA2 3.10.dev0 (Winter, G., 2010)
;
_computing_molecular_graphics 'Olex2 1.5 (Dolomanov et al., 2009)'
_computing_publication_material 'Olex2 1.5 (Dolomanov et al., 2009)'
_computing_structure_refinement 'SHELXL 2018/3 (Sheldrick, 2015)'
_computing_structure_solution 'SHELXT 2018/2 (Sheldrick, 2018)'
_diffrn_ambient_environment 'N2 gas'
_diffrn_ambient_temperature 100(2)
_diffrn_crystal_treatment 'flash frozen in gaseous N2'
_diffrn_detector 'Photon counting pixel array'
_diffrn_detector_type 'Dectris PILATUS 2M'
_diffrn_measured_fraction_theta_full 0.998
_diffrn_measured_fraction_theta_max 0.925
_diffrn_measurement_device 'Fixed \c 3-circle diffractometer'
_diffrn_measurement_device_type 'Fluid Film Devices'
_diffrn_measurement_method 'shutterless scans'
_diffrn_measurement_specimen_support 'MiTeGen micromount'
_diffrn_radiation_monochromator 'Silicon 111'
_diffrn_radiation_type Synchrotron
_diffrn_radiation_wavelength 0.6889
_diffrn_reflns_av_R_equivalents 0.0513
_diffrn_reflns_av_unetI/netI 0.0593
_diffrn_reflns_Laue_measured_fraction_full 0.998
_diffrn_reflns_Laue_measured_fraction_max 0.925
_diffrn_reflns_limit_h_max 10
_diffrn_reflns_limit_h_min -9
_diffrn_reflns_limit_k_max 52
_diffrn_reflns_limit_k_min -54
_diffrn_reflns_limit_l_max 27
_diffrn_reflns_limit_l_min -27
_diffrn_reflns_number 62385
_diffrn_reflns_point_group_measured_fraction_full 0.998
_diffrn_reflns_point_group_measured_fraction_max 0.925
_diffrn_reflns_theta_full 24.415
_diffrn_reflns_theta_max 35.972
_diffrn_reflns_theta_min 1.223
_diffrn_source Synchrotron
_diffrn_source_details 'Allan et al. (2017)'
_diffrn_source_type 'Diamond Light Source Beamline I19-1'
_exptl_absorpt_coefficient_mu 0.353
_exptl_absorpt_correction_T_max 1.0
_exptl_absorpt_correction_T_min 0.9796951000161046
_exptl_absorpt_correction_type empirical
_exptl_absorpt_process_details
;
CCP4 7.1.018: AIMLESS, version 0.7.7 : 23/04/21
Scaling & analysis of unmerged intensities, absorption correction using spherical harmonics
;
_exptl_crystal_colour colourless
_exptl_crystal_colour_primary colourless
_exptl_crystal_density_diffrn 1.563
_exptl_crystal_description block
_exptl_crystal_F_000 1488
_exptl_crystal_recrystallization_method 'Re-crystallisation from solvent: pyridine'
_exptl_crystal_size_max 0.06
_exptl_crystal_size_mid 0.03
_exptl_crystal_size_min 0.02
_refine_diff_density_max 0.709
_refine_diff_density_min -0.642
_refine_diff_density_rms 0.069
_refine_ls_extinction_method none
_refine_ls_goodness_of_fit_ref 1.076
_refine_ls_hydrogen_treatment constr
_refine_ls_matrix_type full
_refine_ls_number_parameters 433
_refine_ls_number_reflns 14951
_refine_ls_number_restraints 0
_refine_ls_restrained_S_all 1.076
_refine_ls_R_factor_all 0.0782
_refine_ls_R_factor_gt 0.0459
_refine_ls_shift/su_max 0.002
_refine_ls_shift/su_mean 0.000
_refine_ls_structure_factor_coef Fsqd
_refine_ls_weighting_details 'w=1/[\s^2^(Fo^2^)+(0.0669P)^2^] where P=(Fo^2^+2Fc^2^)/3'
_refine_ls_weighting_scheme calc
_refine_ls_wR_factor_gt 0.1295
_refine_ls_wR_factor_ref 0.1390
_reflns_Friedel_coverage 0.000
_reflns_number_gt 9446
_reflns_number_total 14951
_reflns_threshold_expression 'I > 2\s(I)'
_cod_data_source_file d2sc05348a4.cif
_cod_data_source_block 1a-Pyridine
_cod_depositor_comments 'Adding full bibliography for 1568074--1568079.cif.'
_cod_original_cell_volume 3122.89(7)
_cod_database_code 1568079
_nottingham_internal_coll_name OATSWO
_nottingham_internal_coll_number 19186
_nottingham_internal_coll_client AT/SW
_nottingham_internal_coll_type custom
_nottingham_internal_coll_frame_method 'fine \w scans'
_nottingham_internal_coll_frame_time 0.2
_nottingham_internal_coll_frame_width 0.01
_nottingham_internal_coll_user pczspa
_nottingham_internal_coll_date 09/05/2022
_nottingham_internal_coll_location DLS
_nottingham_internal_coll_instrument i19-EH1
_nottingham_internal_process_date 09/05/2022
_nottingham_internal_process_user pczspa
_nottingham_internal_solution_date 09/05/2022
_nottingham_internal_solution_user pczspa
_nottingham_internal_refinement_date 19/05/2022
_nottingham_internal_refinement_user pczspa
_nottingham_internal_validation_date 19/05/2022
_nottingham_internal_validation_user pczspa
_nottingham_internal_archive_date 19/05/2022
_shelx_shelxl_version_number 2018/3
_shelx_space_group_comment
;
The symmetry employed for this shelxl refinement is uniquely defined
by the following loop, which should always be used as a source of
symmetry information in preference to the above space-group names.
They are only intended as comments.
;
_shelx_estimated_absorpt_t_max 0.993
_shelx_estimated_absorpt_t_min 0.979
_olex2_refinement_description
;
1. Fixed Uiso
 At 1.2 times of:
  All C(H) groups
2.a Aromatic/amide H refined with riding coordinates:
 C22(H22), C23(H23), C25(H25), C26(H26), C42(H42), C43(H43), C45(H45),
 C46(H46), C2B(H2B), C3B(H3B), C4B(H4B), C5B(H5B), C6B(H6B), C2A(H2A), C3A(H3A),
  C4A(H4A), C5A(H5A), C6A(H6A)
;
_olex2_submission_special_instructions 'No special instructions were received'

loop_
_space_group_symop_operation_xyz
'x, y, z'
'-x, y+1/2, -z+1/2'
'-x, -y, -z'
'x, -y-1/2, z-1/2'

loop_
_atom_site_label
_atom_site_type_symbol
_atom_site_fract_x
_atom_site_fract_y
_atom_site_fract_z
_atom_site_U_iso_or_equiv
_atom_site_adp_type
_atom_site_occupancy
_atom_site_site_symmetry_order
_atom_site_calc_flag
_atom_site_refinement_flags_posn
_atom_site_refinement_flags_adp
_atom_site_refinement_flags_occupancy
_atom_site_disorder_assembly
_atom_site_disorder_group
S1 S 0.40226(7) 0.33660(2) 0.77749(2) 0.03095(8) Uani 1 1 d . . . . .
S2 S 1.04999(6) 0.48990(2) 0.72722(3) 0.03759(10) Uani 1 1 d . . . . .
S3 S 0.54562(7) 0.65337(2) 0.82530(2) 0.03344(9) Uani 1 1 d . . . . .
S4 S 0.66845(7) 0.77951(2) 0.53396(2) 0.02923(8) Uani 1 1 d . . . . .
C11 C 0.5869(2) 0.37777(3) 0.75779(7) 0.0226(2) Uani 1 1 d . . . . .
C12 C 0.5148(2) 0.41052(4) 0.70646(7) 0.0238(2) Uani 1 1 d . . . . .
C13 C 0.6520(2) 0.44449(4) 0.69679(8) 0.0251(2) Uani 1 1 d . . . . .
C14 C 0.8642(2) 0.44817(4) 0.74013(8) 0.0260(2) Uani 1 1 d . . . . .
C15 C 0.9353(2) 0.41555(4) 0.79136(8) 0.0254(2) Uani 1 1 d . . . . .
C16 C 0.8015(2) 0.38082(4) 0.79897(7) 0.0244(2) Uani 1 1 d . . . . .
F17 F 0.30931(14) 0.40899(3) 0.66475(5) 0.03169(17) Uani 1 1 d . . . . .
F18 F 0.57604(15) 0.47465(2) 0.64518(5) 0.03442(19) Uani 1 1 d . . . . .
F19 F 1.13916(14) 0.41774(3) 0.83485(5) 0.03488(19) Uani 1 1 d . . . . .
F20 F 0.88222(15) 0.35019(2) 0.84844(5) 0.03347(18) Uani 1 1 d . . . . .
C21 C 0.8915(2) 0.53374(4) 0.75422(8) 0.0259(2) Uani 1 1 d . . . . .
C22 C 0.9777(2) 0.57170(4) 0.73105(9) 0.0285(3) Uani 1 1 d . . . . .
H22 H 1.108074 0.572559 0.701112 0.034 Uiso 1 1 calc R U . . .
C23 C 0.8735(3) 0.60822(4) 0.75164(9) 0.0308(3) Uani 1 1 d . . . . .
H23 H 0.935764 0.634078 0.737300 0.037 Uiso 1 1 calc R U . . .
C24 C 0.6780(2) 0.60731(4) 0.79321(8) 0.0248(2) Uani 1 1 d . . . . .
C25 C 0.5906(2) 0.56930(4) 0.81615(8) 0.0257(2) Uani 1 1 d . . . . .
H25 H 0.456954 0.568448 0.844324 0.031 Uiso 1 1 calc R U . . .
C26 C 0.6994(2) 0.53258(4) 0.79771(9) 0.0286(3) Uani 1 1 d . . . . .
H26 H 0.642611 0.506761 0.814788 0.034 Uiso 1 1 calc R U . . .
C31 C 0.5880(2) 0.68711(4) 0.74364(7) 0.0249(2) Uani 1 1 d . . . . .
C32 C 0.4209(2) 0.69204(4) 0.67909(8) 0.0269(2) Uani 1 1 d . . . . .
C33 C 0.4449(2) 0.72018(4) 0.61731(8) 0.0259(2) Uani 1 1 d . . . . .
C34 C 0.6385(2) 0.74407(3) 0.61420(7) 0.0219(2) Uani 1 1 d . . . . .
C35 C 0.8061(2) 0.73941(3) 0.67861(7) 0.0215(2) Uani 1 1 d . . . . .
C36 C 0.7811(2) 0.71205(4) 0.74216(7) 0.0228(2) Uani 1 1 d . . . . .
F37 F 0.22925(15) 0.66954(3) 0.67600(6) 0.0416(2) Uani 1 1 d . . . . .
F38 F 0.27212(14) 0.72413(3) 0.55892(5) 0.0376(2) Uani 1 1 d . . . . .
F39 F 0.99701(14) 0.76209(2) 0.68038(5) 0.02917(17) Uani 1 1 d . . . . .
F40 F 0.94945(14) 0.70967(3) 0.80220(5) 0.03177(18) Uani 1 1 d . . . . .
C41 C 0.6371(2) 0.74411(3) 0.45001(7) 0.0235(2) Uani 1 1 d . . . . .
C42 C 0.8107(2) 0.71592(4) 0.43827(9) 0.0303(3) Uani 1 1 d . . . . .
H42 H 0.941012 0.714472 0.476459 0.036 Uiso 1 1 calc R U . . .
C43 C 0.7929(2) 0.69002(4) 0.37078(9) 0.0297(3) Uani 1 1 d . . . . .
H43 H 0.909835 0.670556 0.362996 0.036 Uiso 1 1 calc R U . . .
C44 C 0.6033(2) 0.69269(3) 0.31465(7) 0.0226(2) Uani 1 1 d . . . . .
C45 C 0.4276(2) 0.72019(4) 0.32699(7) 0.0231(2) Uani 1 1 d . . . . .
H45 H 0.296924 0.721411 0.288943 0.028 Uiso 1 1 calc R U . . .
C46 C 0.4436(2) 0.74589(4) 0.39513(7) 0.0234(2) Uani 1 1 d . . . . .
H46 H 0.323485 0.764499 0.404120 0.028 Uiso 1 1 calc R U . . .
N1B N 0.2696(3) 0.53422(4) 1.01592(10) 0.0471(3) Uani 1 1 d . . . . .
C2B C 0.0871(3) 0.55514(6) 0.98323(11) 0.0454(4) Uani 1 1 d . . . . .
H2B H -0.047688 0.539907 0.967786 0.054 Uiso 1 1 calc R U . . .
C3B C 0.0833(3) 0.59702(6) 0.97080(10) 0.0433(4) Uani 1 1 d . . . . .
H3B H -0.050204 0.610182 0.946675 0.052 Uiso 1 1 calc R U . . .
C4B C 0.2778(3) 0.62012(5) 0.99400(9) 0.0371(3) Uani 1 1 d . . . . .
H4B H 0.279330 0.649342 0.987010 0.045 Uiso 1 1 calc R U . . .
C5B C 0.4683(3) 0.59934(5) 1.02745(9) 0.0336(3) Uani 1 1 d . . . . .
H5B H 0.604405 0.613981 1.043925 0.040 Uiso 1 1 calc R U . . .
C6B C 0.4572(3) 0.55659(5) 1.03656(10) 0.0389(3) Uani 1 1 d . . . . .
H6B H 0.590013 0.542462 1.058638 0.047 Uiso 1 1 calc R U . . .
N1A N 0.1713(3) 0.61557(5) 0.45979(9) 0.0461(3) Uani 1 1 d . . . . .
C2A C 0.1211(3) 0.57773(6) 0.48696(11) 0.0460(4) Uani 1 1 d . . . . .
H2A H -0.023726 0.566295 0.469759 0.055 Uiso 1 1 calc R U . . .
C3A C 0.2685(4) 0.55451(5) 0.53861(11) 0.0479(4) Uani 1 1 d . . . . .
H3A H 0.226070 0.527745 0.555931 0.058 Uiso 1 1 calc R U . . .
C4A C 0.4785(3) 0.57092(5) 0.56453(11) 0.0494(4) Uani 1 1 d . . . . .
H4A H 0.582757 0.555874 0.600628 0.059 Uiso 1 1 calc R U . . .
C5A C 0.5338(3) 0.60960(5) 0.53696(11) 0.0437(4) Uani 1 1 d . . . . .
H5A H 0.677909 0.621594 0.553136 0.052 Uiso 1 1 calc R U . . .
C6A C 0.3760(3) 0.63068(5) 0.48534(10) 0.0400(3) Uani 1 1 d . . . . .
H6A H 0.415474 0.657426 0.467028 0.048 Uiso 1 1 calc R U . . .

loop_
_atom_site_aniso_label
_atom_site_aniso_U_11
_atom_site_aniso_U_22
_atom_site_aniso_U_33
_atom_site_aniso_U_23
_atom_site_aniso_U_13
_atom_site_aniso_U_12
S1 0.0475(2) 0.01987(14) 0.02730(15) -0.00503(11) 0.01323(14) -0.01217(13)
S2 0.02761(17) 0.01491(14) 0.0721(3) -0.00088(14) 0.01452(17) -0.00052(11)
S3 0.0534(2) 0.01712(14) 0.03277(17) 0.00318(11) 0.02020(15) 0.00536(13)
S4 0.0483(2) 0.01510(13) 0.02288(14) -0.00017(10) -0.00449(13) -0.00432(12)
C11 0.0320(6) 0.0133(4) 0.0230(5) -0.0024(4) 0.0052(4) -0.0028(4)
C12 0.0244(6) 0.0208(5) 0.0261(5) -0.0011(4) 0.0014(4) -0.0009(4)
C13 0.0293(6) 0.0160(5) 0.0302(6) 0.0038(4) 0.0040(5) 0.0030(4)
C14 0.0258(6) 0.0142(5) 0.0386(6) -0.0006(4) 0.0060(5) -0.0001(4)
C15 0.0254(6) 0.0193(5) 0.0310(6) -0.0051(4) -0.0007(5) 0.0024(4)
C16 0.0332(7) 0.0153(5) 0.0248(5) 0.0000(4) 0.0035(5) 0.0046(4)
F17 0.0282(4) 0.0326(4) 0.0331(4) -0.0001(3) -0.0037(3) -0.0021(3)
F18 0.0372(5) 0.0248(4) 0.0413(5) 0.0135(3) 0.0040(4) 0.0054(3)
F19 0.0287(4) 0.0303(4) 0.0436(5) -0.0058(3) -0.0081(3) 0.0026(3)
F20 0.0447(5) 0.0232(4) 0.0322(4) 0.0060(3) 0.0014(3) 0.0090(3)
C21 0.0243(6) 0.0145(5) 0.0385(7) -0.0004(4) 0.0017(5) 0.0000(4)
C22 0.0285(7) 0.0177(5) 0.0405(7) 0.0018(5) 0.0089(5) -0.0005(4)
C23 0.0375(7) 0.0150(5) 0.0418(7) 0.0027(5) 0.0141(6) -0.0018(5)
C24 0.0313(6) 0.0165(5) 0.0271(5) 0.0009(4) 0.0057(5) 0.0013(4)
C25 0.0286(6) 0.0181(5) 0.0310(6) 0.0005(4) 0.0055(5) -0.0017(4)
C26 0.0300(7) 0.0155(5) 0.0407(7) 0.0014(4) 0.0060(5) -0.0031(4)
C31 0.0357(7) 0.0139(5) 0.0264(5) -0.0003(4) 0.0094(5) 0.0005(4)
C32 0.0250(6) 0.0233(6) 0.0333(6) -0.0044(5) 0.0070(5) -0.0048(5)
C33 0.0233(6) 0.0271(6) 0.0266(6) -0.0025(4) -0.0023(4) -0.0004(5)
C34 0.0270(6) 0.0157(5) 0.0223(5) -0.0018(4) -0.0017(4) 0.0000(4)
C35 0.0239(6) 0.0149(4) 0.0251(5) -0.0030(4) -0.0012(4) -0.0023(4)
C36 0.0291(6) 0.0165(5) 0.0222(5) -0.0014(4) -0.0008(4) 0.0043(4)
F37 0.0324(5) 0.0442(5) 0.0494(5) -0.0039(4) 0.0104(4) -0.0175(4)
F38 0.0263(4) 0.0502(5) 0.0340(4) -0.0012(4) -0.0098(3) -0.0037(4)
F39 0.0297(4) 0.0253(4) 0.0311(4) -0.0003(3) -0.0049(3) -0.0106(3)
F40 0.0374(5) 0.0290(4) 0.0268(4) 0.0018(3) -0.0087(3) 0.0036(3)
C41 0.0318(6) 0.0155(5) 0.0227(5) 0.0001(4) -0.0013(4) -0.0026(4)
C42 0.0262(6) 0.0273(6) 0.0353(7) -0.0032(5) -0.0092(5) 0.0013(5)
C43 0.0263(6) 0.0239(6) 0.0387(7) -0.0050(5) 0.0008(5) 0.0021(5)
C44 0.0293(6) 0.0151(5) 0.0237(5) -0.0008(4) 0.0034(4) -0.0053(4)
C45 0.0267(6) 0.0196(5) 0.0219(5) 0.0022(4) -0.0038(4) -0.0013(4)
C46 0.0275(6) 0.0184(5) 0.0234(5) 0.0021(4) -0.0021(4) 0.0034(4)
N1B 0.0442(8) 0.0383(7) 0.0576(9) -0.0056(6) -0.0018(7) -0.0106(6)
C2B 0.0333(8) 0.0555(10) 0.0461(9) -0.0043(8) -0.0033(7) -0.0128(7)
C3B 0.0335(8) 0.0589(11) 0.0365(8) 0.0052(7) -0.0018(6) 0.0021(7)
C4B 0.0435(9) 0.0392(8) 0.0297(7) 0.0031(6) 0.0086(6) 0.0005(6)
C5B 0.0336(7) 0.0354(7) 0.0319(6) -0.0037(5) 0.0033(5) -0.0061(6)
C6B 0.0362(8) 0.0358(8) 0.0437(8) -0.0018(6) -0.0031(6) -0.0025(6)
N1A 0.0484(9) 0.0454(8) 0.0436(7) 0.0031(6) -0.0013(6) 0.0139(7)
C2A 0.0381(9) 0.0548(11) 0.0451(9) -0.0040(7) 0.0038(7) -0.0031(8)
C3A 0.0622(12) 0.0366(8) 0.0455(9) 0.0084(7) 0.0080(8) -0.0051(8)
C4A 0.0541(11) 0.0401(9) 0.0513(10) 0.0110(7) -0.0100(8) 0.0086(8)
C5A 0.0382(9) 0.0399(9) 0.0524(9) 0.0018(7) 0.0014(7) 0.0027(7)
C6A 0.0531(10) 0.0309(7) 0.0373(8) 0.0034(6) 0.0107(7) 0.0040(7)

loop_
_atom_type_symbol
_atom_type_description
_atom_type_scat_dispersion_real
_atom_type_scat_dispersion_imag
_atom_type_scat_source
C C 0.0019 0.0015 'International Tables Vol C Tables 4.2.6.8 and 6.1.1.4'
H H 0.0000 0.0000 'International Tables Vol C Tables 4.2.6.8 and 6.1.1.4'
F F 0.0124 0.0097 'International Tables Vol C Tables 4.2.6.8 and 6.1.1.4'
N N 0.0037 0.0031 'International Tables Vol C Tables 4.2.6.8 and 6.1.1.4'
S S 0.1048 0.1164 'International Tables Vol C Tables 4.2.6.8 and 6.1.1.4'

loop_
_geom_angle_atom_site_label_1
_geom_angle_atom_site_label_2
_geom_angle_atom_site_label_3
_geom_angle
_geom_angle_site_symmetry_1
_geom_angle_site_symmetry_3
_geom_angle_publ_flag
C11 S1 C44 101.95(5) . 3_666 ?
C14 S2 C21 103.43(6) . . ?
C31 S3 C24 101.12(6) . . ?
C34 S4 C41 98.88(5) . . ?
C12 C11 S1 121.42(10) . . ?
C16 C11 S1 120.98(9) . . ?
C16 C11 C12 117.31(11) . . ?
C13 C12 C11 121.42(12) . . ?
F17 C12 C11 119.72(11) . . ?
F17 C12 C13 118.86(11) . . ?
C12 C13 C14 121.26(11) . . ?
F18 C13 C12 118.88(12) . . ?
F18 C13 C14 119.85(11) . . ?
C13 C14 S2 123.02(10) . . ?
C13 C14 C15 117.16(11) . . ?
C15 C14 S2 119.66(10) . . ?
C16 C15 C14 121.66(12) . . ?
F19 C15 C14 119.38(12) . . ?
F19 C15 C16 118.96(11) . . ?
C15 C16 C11 121.12(11) . . ?
F20 C16 C11 120.31(11) . . ?
F20 C16 C15 118.55(12) . . ?
C22 C21 S2 114.81(10) . . ?
C22 C21 C26 119.84(11) . . ?
C26 C21 S2 125.31(9) . . ?
C21 C22 H22 120.0 . . ?
C23 C22 C21 120.03(12) . . ?
C23 C22 H22 120.0 . . ?
C22 C23 H23 119.8 . . ?
C22 C23 C24 120.49(11) . . ?
C24 C23 H23 119.8 . . ?
C23 C24 S3 122.16(9) . . ?
C23 C24 C25 119.58(11) . . ?
C25 C24 S3 118.09(10) . . ?
C24 C25 H25 120.0 . . ?
C26 C25 C24 119.99(12) . . ?
C26 C25 H25 120.0 . . ?
C21 C26 C25 120.02(11) . . ?
C21 C26 H26 120.0 . . ?
C25 C26 H26 120.0 . . ?
C32 C31 S3 120.90(10) . . ?
C32 C31 C36 116.33(11) . . ?
C36 C31 S3 122.65(10) . . ?
C33 C32 C31 121.71(12) . . ?
F37 C32 C31 120.26(12) . . ?
F37 C32 C33 118.02(12) . . ?
C32 C33 C34 122.24(12) . . ?
F38 C33 C32 117.98(12) . . ?
F38 C33 C34 119.78(11) . . ?
C33 C34 S4 121.74(9) . . ?
C33 C34 C35 116.36(11) . . ?
C35 C34 S4 121.88(9) . . ?
C36 C35 C34 121.86(11) . . ?
F39 C35 C34 119.68(10) . . ?
F39 C35 C36 118.45(11) . . ?
C35 C36 C31 121.43(11) . . ?
F40 C36 C31 120.40(11) . . ?
F40 C36 C35 118.16(11) . . ?
C42 C41 S4 119.73(10) . . ?
C46 C41 S4 119.84(10) . . ?
C46 C41 C42 120.39(11) . . ?
C41 C42 H42 120.0 . . ?
C43 C42 C41 119.94(12) . . ?
C43 C42 H42 120.0 . . ?
C42 C43 H43 120.1 . . ?
C42 C43 C44 119.72(12) . . ?
C44 C43 H43 120.1 . . ?
C43 C44 S1 119.10(10) . 3_666 ?
C43 C44 C45 120.49(11) . . ?
C45 C44 S1 120.23(9) . 3_666 ?
C44 C45 H45 120.0 . . ?
C46 C45 C44 119.95(11) . . ?
C46 C45 H45 120.0 . . ?
C41 C46 H46 120.3 . . ?
C45 C46 C41 119.46(11) . . ?
C45 C46 H46 120.3 . . ?
C6B N1B C2B 116.47(15) . . ?
N1B C2B H2B 118.0 . . ?
N1B C2B C3B 124.03(16) . . ?
C3B C2B H2B 118.0 . . ?
C2B C3B H3B 120.5 . . ?
C2B C3B C4B 119.07(16) . . ?
C4B C3B H3B 120.5 . . ?
C3B C4B H4B 121.0 . . ?
C5B C4B C3B 118.08(16) . . ?
C5B C4B H4B 121.0 . . ?
C4B C5B H5B 120.6 . . ?
C4B C5B C6B 118.76(15) . . ?
C6B C5B H5B 120.6 . . ?
N1B C6B C5B 123.58(16) . . ?
N1B C6B H6B 118.2 . . ?
C5B C6B H6B 118.2 . . ?
C6A N1A C2A 116.55(15) . . ?
N1A C2A H2A 118.2 . . ?
N1A C2A C3A 123.58(18) . . ?
C3A C2A H2A 118.2 . . ?
C2A C3A H3A 120.6 . . ?
C4A C3A C2A 118.74(16) . . ?
C4A C3A H3A 120.6 . . ?
C3A C4A H4A 120.7 . . ?
C5A C4A C3A 118.58(16) . . ?
C5A C4A H4A 120.7 . . ?
C4A C5A H5A 120.6 . . ?
C4A C5A C6A 118.85(17) . . ?
C6A C5A H5A 120.6 . . ?
N1A C6A C5A 123.69(16) . . ?
N1A C6A H6A 118.2 . . ?
C5A C6A H6A 118.2 . . ?

loop_
_geom_bond_atom_site_label_1
_geom_bond_atom_site_label_2
_geom_bond_distance
_geom_bond_site_symmetry_2
_geom_bond_publ_flag
S1 C11 1.7660(12) . ?
S1 C44 1.7860(12) 3_666 ?
S2 C14 1.7606(13) . ?
S2 C21 1.7739(13) . ?
S3 C24 1.7810(12) . ?
S3 C31 1.7657(12) . ?
S4 C34 1.7688(12) . ?
S4 C41 1.7909(12) . ?
C11 C12 1.3959(17) . ?
C11 C16 1.3855(18) . ?
C12 C13 1.3798(18) . ?
C12 F17 1.3400(15) . ?
C13 C14 1.3899(19) . ?
C13 F18 1.3430(14) . ?
C14 C15 1.3904(18) . ?
C15 C16 1.3828(18) . ?
C15 F19 1.3454(15) . ?
C16 F20 1.3412(14) . ?
C21 C22 1.3925(17) . ?
C21 C26 1.3937(19) . ?
C22 H22 0.9500 . ?
C22 C23 1.3851(18) . ?
C23 H23 0.9500 . ?
C23 C24 1.3922(19) . ?
C24 C25 1.3956(17) . ?
C25 H25 0.9500 . ?
C25 C26 1.3935(18) . ?
C26 H26 0.9500 . ?
C31 C32 1.3936(19) . ?
C31 C36 1.3960(18) . ?
C32 C33 1.3806(19) . ?
C32 F37 1.3404(15) . ?
C33 C34 1.3821(18) . ?
C33 F38 1.3440(15) . ?
C34 C35 1.3928(17) . ?
C35 C36 1.3875(16) . ?
C35 F39 1.3409(14) . ?
C36 F40 1.3401(14) . ?
C41 C42 1.3959(19) . ?
C41 C46 1.3927(18) . ?
C42 H42 0.9500 . ?
C42 C43 1.3876(19) . ?
C43 H43 0.9500 . ?
C43 C44 1.3887(18) . ?
C44 C45 1.3930(17) . ?
C45 H45 0.9500 . ?
C45 C46 1.3923(17) . ?
C46 H46 0.9500 . ?
N1B C2B 1.342(2) . ?
N1B C6B 1.340(2) . ?
C2B H2B 0.9500 . ?
C2B C3B 1.366(3) . ?
C3B H3B 0.9500 . ?
C3B C4B 1.393(2) . ?
C4B H4B 0.9500 . ?
C4B C5B 1.380(2) . ?
C5B H5B 0.9500 . ?
C5B C6B 1.390(2) . ?
C6B H6B 0.9500 . ?
N1A C2A 1.342(2) . ?
N1A C6A 1.335(2) . ?
C2A H2A 0.9500 . ?
C2A C3A 1.382(3) . ?
C3A H3A 0.9500 . ?
C3A C4A 1.379(3) . ?
C4A H4A 0.9500 . ?
C4A C5A 1.377(2) . ?
C5A H5A 0.9500 . ?
C5A C6A 1.382(2) . ?
C6A H6A 0.9500 . ?

loop_
_geom_hbond_atom_site_label_D
_geom_hbond_atom_site_label_H
_geom_hbond_atom_site_label_A
_geom_hbond_distance_DH
_geom_hbond_distance_HA
_geom_hbond_distance_DA
_geom_hbond_angle_DHA
_geom_hbond_site_symmetry_A
_geom_hbond_publ_flag
C22 H22 F37 0.95 3.24 3.6370(15) 107.0 1_655 yes
C23 H23 F37 0.95 2.37 3.2148(15) 147.3 1_655 yes
C23 H23 F40 0.95 2.66 3.3979(15) 134.7 . yes
C26 H26 F18 0.95 2.97 3.1647(17) 92.7 . yes
C26 H26 N1B 0.95 3.09 3.743(2) 127.4 3_667 yes
C42 H42 F38 0.95 2.30 3.2348(15) 168.3 1_655 yes
C43 H43 F17 0.95 2.89 3.2943(15) 106.8 3_666 yes
C43 H43 N1A 0.95 2.76 3.510(2) 136.2 1_655 yes
C45 H45 F39 0.95 2.46 3.3941(14) 167.9 4_475 yes
C45 H45 F40 0.95 3.04 3.6103(15) 119.6 4_475 yes
C46 H46 S3 0.95 3.28 3.5178(12) 96.9 4_575 yes
C46 H46 F40 0.95 2.78 3.4783(15) 131.1 4_475 yes
C2B H2B N1B 0.95 2.75 3.570(2) 144.9 3_567 yes
C4B H4B S3 0.95 3.21 3.4860(15) 98.7 . yes
C5B H5B F19 0.95 2.61 3.1428(17) 116.2 3_767 yes
C6B H6B F19 0.95 2.60 3.1533(18) 117.2 3_767 yes
C6B H6B N1B 0.95 2.92 3.489(2) 120.1 3_667 yes
C2A H2A F17 0.95 2.78 3.427(2) 126.3 3_566 yes
C3A H3A F18 0.95 2.97 3.528(2) 118.9 . yes
C4A H4A F18 0.95 2.72 3.4075(18) 129.5 . yes
C6A H6A F38 0.95 2.80 3.3272(18) 115.6 . yes

loop_
_geom_torsion_atom_site_label_1
_geom_torsion_atom_site_label_2
_geom_torsion_atom_site_label_3
_geom_torsion_atom_site_label_4
_geom_torsion
_geom_torsion_site_symmetry_1
_geom_torsion_site_symmetry_2
_geom_torsion_site_symmetry_3
_geom_torsion_site_symmetry_4
_geom_torsion_publ_flag
S1 C11 C12 C13 174.10(10) . . . . ?
S1 C11 C12 F17 -6.64(16) . . . . ?
S1 C11 C16 C15 -171.82(10) . . . . ?
S1 C11 C16 F20 6.97(16) . . . . ?
S1 C44 C45 C46 -173.67(9) 3_666 . . . ?
S2 C14 C15 C16 -175.41(10) . . . . ?
S2 C14 C15 F19 4.71(17) . . . . ?
S2 C21 C22 C23 -177.47(12) . . . . ?
S2 C21 C26 C25 179.23(11) . . . . ?
S3 C24 C25 C26 -175.12(11) . . . . ?
S3 C31 C32 C33 175.88(10) . . . . ?
S3 C31 C32 F37 -3.43(17) . . . . ?
S3 C31 C36 C35 -177.59(9) . . . . ?
S3 C31 C36 F40 3.31(16) . . . . ?
S4 C34 C35 C36 179.02(9) . . . . ?
S4 C34 C35 F39 -0.35(16) . . . . ?
S4 C41 C42 C43 -176.37(11) . . . . ?
S4 C41 C46 C45 175.63(9) . . . . ?
C11 C12 C13 C14 -2.42(19) . . . . ?
C11 C12 C13 F18 178.48(11) . . . . ?
C12 C11 C16 C15 2.05(17) . . . . ?
C12 C11 C16 F20 -179.16(11) . . . . ?
C12 C13 C14 S2 177.56(10) . . . . ?
C12 C13 C14 C15 2.17(19) . . . . ?
C13 C14 C15 C16 0.15(19) . . . . ?
C13 C14 C15 F19 -179.74(11) . . . . ?
C14 S2 C21 C22 -165.46(11) . . . . ?
C14 S2 C21 C26 16.82(15) . . . . ?
C14 C15 C16 C11 -2.30(19) . . . . ?
C14 C15 C16 F20 178.89(11) . . . . ?
C16 C11 C12 C13 0.26(18) . . . . ?
C16 C11 C12 F17 179.52(10) . . . . ?
F17 C12 C13 C14 178.32(11) . . . . ?
F17 C12 C13 F18 -0.78(17) . . . . ?
F18 C13 C14 S2 -3.35(18) . . . . ?
F18 C13 C14 C15 -178.74(11) . . . . ?
F19 C15 C16 C11 177.59(11) . . . . ?
F19 C15 C16 F20 -1.22(17) . . . . ?
C21 S2 C14 C13 60.63(13) . . . . ?
C21 S2 C14 C15 -124.09(11) . . . . ?
C21 C22 C23 C24 -2.1(2) . . . . ?
C22 C21 C26 C25 1.6(2) . . . . ?
C22 C23 C24 S3 176.94(11) . . . . ?
C22 C23 C24 C25 1.8(2) . . . . ?
C23 C24 C25 C26 0.3(2) . . . . ?
C24 S3 C31 C32 94.69(11) . . . . ?
C24 S3 C31 C36 -89.46(11) . . . . ?
C24 C25 C26 C21 -1.9(2) . . . . ?
C26 C21 C22 C23 0.4(2) . . . . ?
C31 S3 C24 C23 36.24(13) . . . . ?
C31 S3 C24 C25 -148.51(11) . . . . ?
C31 C32 C33 C34 2.2(2) . . . . ?
C31 C32 C33 F38 -177.55(11) . . . . ?
C32 C31 C36 C35 -1.56(17) . . . . ?
C32 C31 C36 F40 179.34(11) . . . . ?
C32 C33 C34 S4 179.17(10) . . . . ?
C32 C33 C34 C35 -2.28(18) . . . . ?
C33 C34 C35 C36 0.47(17) . . . . ?
C33 C34 C35 F39 -178.90(11) . . . . ?
C34 S4 C41 C42 -71.58(11) . . . . ?
C34 S4 C41 C46 110.83(11) . . . . ?
C34 C35 C36 C31 1.47(18) . . . . ?
C34 C35 C36 F40 -179.41(10) . . . . ?
C36 C31 C32 C33 -0.23(18) . . . . ?
C36 C31 C32 F37 -179.53(11) . . . . ?
F37 C32 C33 C34 -178.46(11) . . . . ?
F37 C32 C33 F38 1.77(18) . . . . ?
F38 C33 C34 S4 -1.06(17) . . . . ?
F38 C33 C34 C35 177.49(11) . . . . ?
F39 C35 C36 C31 -179.16(10) . . . . ?
F39 C35 C36 F40 -0.04(16) . . . . ?
C41 S4 C34 C33 -58.63(11) . . . . ?
C41 S4 C34 C35 122.90(10) . . . . ?
C41 C42 C43 C44 0.8(2) . . . . ?
C42 C41 C46 C45 -1.94(18) . . . . ?
C42 C43 C44 S1 172.98(11) . . . 3_666 ?
C42 C43 C44 C45 -2.12(19) . . . . ?
C43 C44 C45 C46 1.38(18) . . . . ?
C44 S1 C11 C12 75.85(11) 3_666 . . . ?
C44 S1 C11 C16 -110.53(10) 3_666 . . . ?
C44 C45 C46 C41 0.66(18) . . . . ?
C46 C41 C42 C43 1.2(2) . . . . ?
N1B C2B C3B C4B -0.9(3) . . . . ?
C2B N1B C6B C5B 1.5(3) . . . . ?
C2B C3B C4B C5B 1.1(2) . . . . ?
C3B C4B C5B C6B -0.1(2) . . . . ?
C4B C5B C6B N1B -1.2(2) . . . . ?
C6B N1B C2B C3B -0.4(3) . . . . ?
N1A C2A C3A C4A 0.5(3) . . . . ?
C2A N1A C6A C5A 0.1(2) . . . . ?
C2A C3A C4A C5A -0.9(3) . . . . ?
C3A C4A C5A C6A 0.8(3) . . . . ?
C4A C5A C6A N1A -0.5(3) . . . . ?
C6A N1A C2A C3A -0.1(3) . . . . ?
